data_1564414
loop_
_publ_author_name
'Pucho\<nov\'a, Miroslava'
'Maroszov\'a, Jaroslava'
'Vaskov\'a, Zuzana'
'Maz\'ur, Milan'
'Valigura, Du\<san'
'Koman, Marian'
'Moncol, Jan'

_publ_section_title
;
 One dimensional carboxylatocopper(II) coordination polymers with
 4-pyridylmethanol
;
_journal_name_full 'Inorganica Chimica Acta'
_journal_page_first 119763
_journal_paper_doi 10.1016/j.ica.2020.119763
_journal_volume 510
_journal_year 2020
_chemical_formula_moiety 'C28 H28 Cu N2 O8'
_chemical_formula_sum 'C28 H28 Cu N2 O8'
_chemical_formula_weight 584.06
_space_group_crystal_system triclinic
_space_group_IT_number 2
_space_group_name_Hall '-P 1'
_space_group_name_H-M_alt 'P -1'
_atom_sites_solution_hydrogens geom
_atom_sites_solution_primary iterative
_cell_angle_alpha 76.796(4)
_cell_angle_beta 73.661(4)
_cell_angle_gamma 84.919(4)
_cell_formula_units_Z 1
_cell_length_a 7.4810(3)
_cell_length_b 7.4852(4)
_cell_length_c 11.6057(5)
_cell_measurement_reflns_used 58020
_cell_measurement_temperature 100
_cell_measurement_theta_max 72.44
_cell_measurement_theta_min 4.06
_cell_volume 606.94(5)
_computing_cell_refinement 'STOE X-AREA'
_computing_data_collection 'STOE X-AREA'
_computing_data_reduction 'STOE X-RED'
_computing_molecular_graphics 'Olex2 (Dolomanov et al., 2009)'
_computing_publication_material
;
STOE & Cie GmbH, X-Area, software package for collecting single-crystal or
multi-domain crystal data on STOE area-detector diffractometers, for image
processing, for the correction and scaling of reflection intensities and
for outlier rejection, version 1.84, Darmstadt 2018
;
_computing_structure_refinement 'ShelXL (Sheldrick, 2015)'
_computing_structure_solution
;
Superflip (Palatinus & Chapuis, 2007;Palatinus & van der Lee, 2008;
Palatinus et al., 2012)
;
_diffrn_ambient_temperature 100
_diffrn_detector 'Pilatus3R 300K'
_diffrn_detector_area_resol_mean 5.81
_diffrn_detector_type 'DECTRIS PILATUS3R 300K'
_diffrn_measured_fraction_theta_full 0.993
_diffrn_measured_fraction_theta_max 0.970
_diffrn_measurement_device 'Eulerian 4-circle diffractometer'
_diffrn_measurement_device_type 'Stoe StadiVari'
_diffrn_measurement_method '\w scans'
_diffrn_radiation_collimation '0.6 mm diameter'
_diffrn_radiation_monochromator 'Graded multilayer mirror'
_diffrn_radiation_polarisn_norm 270
_diffrn_radiation_type CuK\a
_diffrn_radiation_wavelength 1.54186
_diffrn_reflns_av_R_equivalents 0.0507
_diffrn_reflns_av_unetI/netI 0.0270
_diffrn_reflns_Laue_measured_fraction_full 0.993
_diffrn_reflns_Laue_measured_fraction_max 0.970
_diffrn_reflns_limit_h_max 8
_diffrn_reflns_limit_h_min -9
_diffrn_reflns_limit_k_max 9
_diffrn_reflns_limit_k_min -7
_diffrn_reflns_limit_l_max 14
_diffrn_reflns_limit_l_min -9
_diffrn_reflns_number 31735
_diffrn_reflns_point_group_measured_fraction_full 0.993
_diffrn_reflns_point_group_measured_fraction_max 0.970
_diffrn_reflns_theta_full 67.686
_diffrn_reflns_theta_max 71.421
_diffrn_reflns_theta_min 4.063
_diffrn_source 'Genix3D Cu HF'
_diffrn_source_current 0.600
_diffrn_source_power 0.030
_diffrn_source_voltage 50
_exptl_absorpt_coefficient_mu 1.777
_exptl_absorpt_correction_T_max 0.795
_exptl_absorpt_correction_T_min 0.287
_exptl_absorpt_correction_type multi-scan
_exptl_crystal_colour_modifier dark
_exptl_crystal_colour_primary green
_exptl_crystal_density_diffrn 1.598
_exptl_crystal_description block
_exptl_crystal_F_000 303
_exptl_crystal_size_max 0.19
_exptl_crystal_size_mid 0.12
_exptl_crystal_size_min 0.03
_refine_diff_density_max 0.485
_refine_diff_density_min -0.392
_refine_diff_density_rms 0.077
_refine_ls_extinction_coef .
_refine_ls_extinction_method none
_refine_ls_goodness_of_fit_ref 1.036
_refine_ls_hydrogen_treatment constr
_refine_ls_matrix_type full
_refine_ls_number_parameters 181
_refine_ls_number_reflns 2292
_refine_ls_number_restraints 0
_refine_ls_restrained_S_all 1.036
_refine_ls_R_factor_all 0.0379
_refine_ls_R_factor_gt 0.0313
_refine_ls_shift/su_max 0.002
_refine_ls_shift/su_mean 0.000
_refine_ls_structure_factor_coef Fsqd
_refine_ls_weighting_details 'w=1/[\s^2^(Fo^2^)+(0.0632P)^2^] where P=(Fo^2^+2Fc^2^)/3'
_refine_ls_weighting_scheme calc
_refine_ls_wR_factor_gt 0.0816
_refine_ls_wR_factor_ref 0.0859
_reflns_Friedel_coverage 0.000
_reflns_Friedel_fraction_full .
_reflns_Friedel_fraction_max .
_reflns_number_gt 1972
_reflns_number_total 2292
_reflns_threshold_expression 'I > 2\s(I)'
_cod_data_source_file 4.cif
_cod_data_source_block 4
_cod_database_code 1564414
_shelx_space_group_comment
;
The symmetry employed for this shelxl refinement is uniquely defined
by the following loop, which should always be used as a source of
symmetry information in preference to the above space-group names.
They are only intended as comments.
;
_shelx_estimated_absorpt_t_max 0.949
_shelx_estimated_absorpt_t_min 0.729
_olex2_refinement_description
;
1. Fixed Uiso
 At 1.2 times of:
  All C(H) groups, All C(H,H) groups
 At 1.5 times of:
  All C(H,H,H) groups, All O(H) groups
2.a Secondary CH2 refined with riding coordinates:
 C14(H14A,H14B)
2.b Aromatic/amide H refined with riding coordinates:
 C4(H4A), C6(H6), C7(H7), C9(H9), C10(H10), C12(H12), C13(H13)
2.c Idealised Me refined as rotating group:
 C8(H8A,H8B,H8C)
2.d Idealised tetrahedral OH refined as rotating group:
 O3(H3), O4(H4)
;
_olex2_submission_special_instructions 'No special instructions were received'

loop_
_space_group_symop_operation_xyz
'x, y, z'
'-x, -y, -z'

loop_
_atom_site_label
_atom_site_type_symbol
_atom_site_fract_x
_atom_site_fract_y
_atom_site_fract_z
_atom_site_U_iso_or_equiv
_atom_site_adp_type
_atom_site_occupancy
_atom_site_site_symmetry_order
_atom_site_calc_flag
_atom_site_refinement_flags_posn
_atom_site_refinement_flags_adp
_atom_site_refinement_flags_occupancy
_atom_site_disorder_assembly
_atom_site_disorder_group
Cu1 Cu 1.000000 0.500000 0.000000 0.01647(14) Uani 1 2 d S T P . .
O1 O 0.90572(17) 0.31281(17) 0.15120(12) 0.0202(3) Uani 1 1 d . . . . .
O2 O 0.95095(19) 0.43528(17) 0.30012(12) 0.0240(3) Uani 1 1 d . . . . .
O3 O 0.06062(17) 0.72030(17) 0.11027(12) 0.0204(3) Uani 1 1 d . . . . .
H3 H 0.048162 0.655697 0.181359 0.031 Uiso 1 1 calc GR . . . .
O4 O 0.8292(2) 0.26626(18) 0.52776(13) 0.0271(3) Uani 1 1 d . . . . .
H4 H 0.881847 0.350810 0.470114 0.041 Uiso 1 1 calc GR . . . .
N1 N 0.7435(2) 0.62406(19) 0.02316(14) 0.0157(3) Uani 1 1 d . . . . .
C1 C 0.9005(2) 0.3070(2) 0.26258(17) 0.0184(4) Uani 1 1 d . . . . .
C2 C 0.8281(2) 0.1375(2) 0.35414(17) 0.0183(4) Uani 1 1 d . . . . .
C3 C 0.7975(2) 0.1260(2) 0.48109(17) 0.0193(4) Uani 1 1 d . . . . .
C4 C 0.7273(3) -0.0332(3) 0.56487(17) 0.0205(4) Uani 1 1 d . . . . .
H4A H 0.705912 -0.039639 0.650356 0.025 Uiso 1 1 calc R . . . .
C5 C 0.6885(2) -0.1823(2) 0.52504(17) 0.0197(4) Uani 1 1 d . . . . .
C6 C 0.7199(3) -0.1718(3) 0.39894(17) 0.0208(4) Uani 1 1 d . . . . .
H6 H 0.694042 -0.273914 0.370949 0.025 Uiso 1 1 calc R . . . .
C7 C 0.7880(2) -0.0142(2) 0.31512(17) 0.0192(4) Uani 1 1 d . . . . .
H7 H 0.807901 -0.008620 0.229845 0.023 Uiso 1 1 calc R . . . .
C8 C 0.6160(3) -0.3544(3) 0.61623(18) 0.0231(4) Uani 1 1 d . . . . .
H8A H 0.548245 -0.423206 0.580233 0.035 Uiso 1 1 calc GR . . . .
H8B H 0.531724 -0.322244 0.690521 0.035 Uiso 1 1 calc GR . . . .
H8C H 0.720558 -0.430039 0.637507 0.035 Uiso 1 1 calc GR . . . .
C9 C 0.6511(2) 0.6560(2) 0.13377(16) 0.0178(4) Uani 1 1 d . . . . .
H9 H 0.709582 0.621683 0.198691 0.021 Uiso 1 1 calc R . . . .
C10 C 0.4738(2) 0.7369(2) 0.15818(17) 0.0180(4) Uani 1 1 d . . . . .
H10 H 0.413231 0.758142 0.237767 0.022 Uiso 1 1 calc R . . . .
C11 C 0.3869(2) 0.7862(2) 0.06377(17) 0.0175(4) Uani 1 1 d . . . . .
C12 C 0.4847(2) 0.7553(2) -0.05168(17) 0.0179(4) Uani 1 1 d . . . . .
H12 H 0.429905 0.789379 -0.118400 0.021 Uiso 1 1 calc R . . . .
C13 C 0.6612(2) 0.6751(2) -0.06919(16) 0.0171(4) Uani 1 1 d . . . . .
H13 H 0.726298 0.655454 -0.148473 0.021 Uiso 1 1 calc R . . . .
C14 C 0.1887(2) 0.8616(2) 0.08905(18) 0.0208(4) Uani 1 1 d . . . . .
H14A H 0.160369 0.917404 0.161960 0.025 Uiso 1 1 calc R . . . .
H14B H 0.174844 0.958729 0.017977 0.025 Uiso 1 1 calc R . . . .

loop_
_atom_site_aniso_label
_atom_site_aniso_U_11
_atom_site_aniso_U_22
_atom_site_aniso_U_33
_atom_site_aniso_U_23
_atom_site_aniso_U_13
_atom_site_aniso_U_12
Cu1 0.0141(2) 0.0166(2) 0.0172(2) 0.00252(14) -0.00648(14) -0.00113(13)
O1 0.0182(6) 0.0204(6) 0.0196(7) 0.0023(5) -0.0062(5) -0.0015(5)
O2 0.0269(7) 0.0191(7) 0.0251(7) 0.0007(5) -0.0087(6) -0.0047(5)
O3 0.0185(6) 0.0221(7) 0.0215(7) -0.0009(5) -0.0081(5) -0.0060(5)
O4 0.0373(8) 0.0204(7) 0.0243(7) -0.0026(6) -0.0096(6) -0.0057(6)
N1 0.0158(7) 0.0132(7) 0.0186(8) 0.0002(6) -0.0073(6) -0.0039(5)
C1 0.0139(8) 0.0187(9) 0.0209(9) 0.0007(7) -0.0062(7) 0.0007(7)
C2 0.0149(8) 0.0183(9) 0.0196(9) 0.0013(7) -0.0063(7) 0.0011(7)
C3 0.0187(8) 0.0183(8) 0.0217(9) -0.0033(7) -0.0079(7) 0.0010(7)
C4 0.0234(9) 0.0206(9) 0.0166(9) -0.0005(7) -0.0074(7) 0.0011(7)
C5 0.0181(8) 0.0190(9) 0.0207(9) 0.0008(7) -0.0077(7) 0.0014(7)
C6 0.0223(9) 0.0188(9) 0.0225(10) -0.0020(7) -0.0099(8) -0.0015(7)
C7 0.0181(8) 0.0221(9) 0.0174(9) -0.0006(7) -0.0078(7) -0.0003(7)
C8 0.0282(10) 0.0193(9) 0.0210(9) 0.0012(7) -0.0091(8) -0.0028(7)
C9 0.0194(8) 0.0159(8) 0.0193(9) -0.0007(7) -0.0087(7) -0.0033(7)
C10 0.0203(8) 0.0149(8) 0.0191(9) -0.0021(7) -0.0060(7) -0.0037(7)
C11 0.0172(8) 0.0110(8) 0.0246(9) 0.0003(7) -0.0082(7) -0.0045(6)
C12 0.0194(8) 0.0142(8) 0.0218(9) 0.0002(7) -0.0105(7) -0.0035(7)
C13 0.0193(8) 0.0152(8) 0.0174(9) -0.0004(7) -0.0072(7) -0.0041(6)
C14 0.0174(8) 0.0162(8) 0.0293(10) -0.0033(7) -0.0082(8) -0.0011(7)

loop_
_atom_type_symbol
_atom_type_description
_atom_type_scat_dispersion_real
_atom_type_scat_dispersion_imag
_atom_type_scat_source
C C 0.0181 0.0091 'International Tables Vol C Tables 4.2.6.8 and 6.1.1.4'
H H 0.0000 0.0000 'International Tables Vol C Tables 4.2.6.8 and 6.1.1.4'
Cu Cu -1.9646 0.5888 'International Tables Vol C Tables 4.2.6.8 and 6.1.1.4'
N N 0.0311 0.0180 'International Tables Vol C Tables 4.2.6.8 and 6.1.1.4'
O O 0.0492 0.0322 'International Tables Vol C Tables 4.2.6.8 and 6.1.1.4'

loop_
_geom_angle_atom_site_label_1
_geom_angle_atom_site_label_2
_geom_angle_atom_site_label_3
_geom_angle
_geom_angle_site_symmetry_1
_geom_angle_site_symmetry_3
O1 Cu1 O1 180.0 2_765 .
O1 Cu1 O3 86.17(5) . 2_665
O1 Cu1 O3 93.83(5) . 1_655
O1 Cu1 O3 93.83(5) 2_765 2_665
O1 Cu1 O3 86.17(5) 2_765 1_655
O1 Cu1 N1 89.85(5) 2_765 .
O1 Cu1 N1 90.15(5) . .
O1 Cu1 N1 90.15(5) 2_765 2_765
O1 Cu1 N1 89.85(5) . 2_765
O3 Cu1 O3 180.00(4) 1_655 2_665
N1 Cu1 O3 95.52(5) 2_765 1_655
N1 Cu1 O3 95.52(5) . 2_665
N1 Cu1 O3 84.48(5) 2_765 2_665
N1 Cu1 O3 84.48(5) . 1_655
N1 Cu1 N1 180.0 . 2_765
C1 O1 Cu1 131.29(12) . .
C14 O3 H3 109.5 . .
C3 O4 H4 109.5 . .
C9 N1 Cu1 119.46(11) . .
C9 N1 C13 118.28(15) . .
C13 N1 Cu1 122.26(12) . .
O1 C1 C2 117.10(16) . .
O2 C1 O1 124.52(16) . .
O2 C1 C2 118.38(16) . .
C3 C2 C1 121.23(16) . .
C7 C2 C1 120.15(17) . .
C7 C2 C3 118.63(16) . .
O4 C3 C2 122.96(16) . .
O4 C3 C4 116.95(17) . .
C4 C3 C2 120.07(17) . .
C3 C4 H4A 119.6 . .
C5 C4 C3 120.71(18) . .
C5 C4 H4A 119.6 . .
C4 C5 C6 119.36(17) . .
C4 C5 C8 120.17(17) . .
C6 C5 C8 120.47(17) . .
C5 C6 H6 119.8 . .
C7 C6 C5 120.47(17) . .
C7 C6 H6 119.8 . .
C2 C7 H7 119.6 . .
C6 C7 C2 120.77(17) . .
C6 C7 H7 119.6 . .
C5 C8 H8A 109.5 . .
C5 C8 H8B 109.5 . .
C5 C8 H8C 109.5 . .
H8A C8 H8B 109.5 . .
H8A C8 H8C 109.5 . .
H8B C8 H8C 109.5 . .
N1 C9 H9 118.4 . .
N1 C9 C10 123.21(16) . .
C10 C9 H9 118.4 . .
C9 C10 H10 120.7 . .
C9 C10 C11 118.66(17) . .
C11 C10 H10 120.7 . .
C10 C11 C12 117.95(16) . .
C10 C11 C14 120.19(17) . .
C12 C11 C14 121.79(16) . .
C11 C12 H12 120.0 . .
C13 C12 C11 120.10(16) . .
C13 C12 H12 120.0 . .
N1 C13 C12 121.78(16) . .
N1 C13 H13 119.1 . .
C12 C13 H13 119.1 . .
O3 C14 C11 110.86(14) . .
O3 C14 H14A 109.5 . .
O3 C14 H14B 109.5 . .
C11 C14 H14A 109.5 . .
C11 C14 H14B 109.5 . .
H14A C14 H14B 108.1 . .

loop_
_geom_bond_atom_site_label_1
_geom_bond_atom_site_label_2
_geom_bond_distance
_geom_bond_site_symmetry_2
Cu1 O1 1.9736(12) 2_765
Cu1 O1 1.9737(12) .
Cu1 O3 2.4466(12) 1_655
Cu1 O3 2.4466(12) 2_665
Cu1 N1 2.0310(14) 2_765
Cu1 N1 2.0310(14) .
O1 C1 1.273(2) .
O2 C1 1.266(2) .
O3 H3 0.8400 .
O3 C14 1.423(2) .
O4 H4 0.8400 .
O4 C3 1.352(2) .
N1 C9 1.340(2) .
N1 C13 1.348(2) .
C1 C2 1.488(3) .
C2 C3 1.410(3) .
C2 C7 1.399(3) .
C3 C4 1.391(3) .
C4 H4A 0.9500 .
C4 C5 1.382(3) .
C5 C6 1.400(3) .
C5 C8 1.501(3) .
C6 H6 0.9500 .
C6 C7 1.378(3) .
C7 H7 0.9500 .
C8 H8A 0.9800 .
C8 H8B 0.9800 .
C8 H8C 0.9800 .
C9 H9 0.9500 .
C9 C10 1.389(2) .
C10 H10 0.9500 .
C10 C11 1.390(3) .
C11 C12 1.395(3) .
C11 C14 1.512(2) .
C12 H12 0.9500 .
C12 C13 1.382(2) .
C13 H13 0.9500 .
C14 H14A 0.9900 .
C14 H14B 0.9900 .
